data_2206956
loop_
_publ_author_name
'Zi-Qiang Hu'
'Yong Ni'
'Guo-Qiao Lai'

_publ_section_title
<i>catena</i>-Poly[[tris(1<i>H</i>-benzimidazole-\k<i>N</i>^3^)manganese(II)]-\m-maleato-\k^2^<i>O</i>,<i>O</i>':\k<i>O</i>'']
_journal_coeditor_code HB6259
_journal_issue 10
_journal_name_full 'Acta Crystallographica Section E'
_journal_page_first m1975
_journal_page_last m1977
_journal_paper_doi 10.1107/S1600536805028333
_journal_volume 61
_journal_year 2005
_chemical_formula_iupac '[Mn (C4 H2 O4) (C7 H6 N2)3]'
_chemical_formula_moiety 'C25 H20 Mn N6 O4'
_chemical_formula_sum 'C25 H20 Mn N6 O4'
_chemical_formula_weight 523.41
_chemical_name_systematic
;
catena-Poly[[tris(1H-benzimidazole-\kN^3^)manganese(II)]-\m-maleato-
\k^3^O,O':\kO'']
;
_space_group_IT_number 19
_symmetry_cell_setting orthorhombic
_symmetry_space_group_name_Hall 'P 2ac 2ab'
_symmetry_space_group_name_H-M 'P 21 21 21'
_atom_sites_solution_hydrogens geom
_atom_sites_solution_primary direct
_atom_sites_solution_secondary difmap
_audit_creation_method SHELXL-97
_cell_angle_alpha 90.00
_cell_angle_beta 90.00
_cell_angle_gamma 90.00
_cell_formula_units_Z 4
_cell_length_a 9.3455(13)
_cell_length_b 12.2596(13)
_cell_length_c 21.3592(19)
_cell_measurement_reflns_used 17602
_cell_measurement_temperature 295(2)
_cell_measurement_theta_max 25.0
_cell_measurement_theta_min 2.4
_cell_volume 2447.2(5)
_computing_cell_refinement PROCESS-AUTO
_computing_data_collection 'PROCESS-AUTO (Rigaku, 1998)'
_computing_data_reduction 'CrystalStructure (Rigaku/MSC, 2002)'
_computing_molecular_graphics 'ORTEP-3 for Windows (Farrugia, 1997)'
_computing_publication_material 'WinGX (Farrugia, 1999)'
_computing_structure_refinement 'SHELXL97 (Sheldrick, 1997)'
_computing_structure_solution 'SIR92 (Altomare et al., 1993)'
_diffrn_ambient_temperature 295(2)
_diffrn_detector_area_resol_mean 10.00
_diffrn_measured_fraction_theta_full 1.00
_diffrn_measured_fraction_theta_max 1.00
_diffrn_measurement_device_type 'Rigaku R-AXIS RAPID'
_diffrn_measurement_method \w
_diffrn_radiation_monochromator graphite
_diffrn_radiation_source 'fine-focus sealed tube'
_diffrn_radiation_type MoK\a
_diffrn_radiation_wavelength 0.71073
_diffrn_reflns_av_R_equivalents 0.048
_diffrn_reflns_av_sigmaI/netI 0.031
_diffrn_reflns_limit_h_max 11
_diffrn_reflns_limit_h_min -10
_diffrn_reflns_limit_k_max 14
_diffrn_reflns_limit_k_min -14
_diffrn_reflns_limit_l_max 25
_diffrn_reflns_limit_l_min -25
_diffrn_reflns_number 19932
_diffrn_reflns_theta_full 25.5
_diffrn_reflns_theta_max 25.5
_diffrn_reflns_theta_min 1.9
_diffrn_standards_decay_% 0
_diffrn_standards_interval_count 0
_diffrn_standards_interval_time 0
_diffrn_standards_number 0
_exptl_absorpt_coefficient_mu 0.583
_exptl_absorpt_correction_T_max 0.935
_exptl_absorpt_correction_T_min 0.838
_exptl_absorpt_correction_type multi-scan
_exptl_absorpt_process_details '(ABSCOR; Higashi, 1995)'
_exptl_crystal_colour colourless
_exptl_crystal_density_diffrn 1.421
_exptl_crystal_density_method 'not measured'
_exptl_crystal_description block
_exptl_crystal_F_000 1076
_exptl_crystal_size_max 0.29
_exptl_crystal_size_mid 0.13
_exptl_crystal_size_min 0.10
_refine_diff_density_max 0.39
_refine_diff_density_min -0.54
_refine_ls_abs_structure_details 'Flack (1983), 1935 Friedel Pairs'
_refine_ls_abs_structure_Flack 0.01(2)
_refine_ls_extinction_method none
_refine_ls_goodness_of_fit_ref 1.179
_refine_ls_hydrogen_treatment constr
_refine_ls_matrix_type full
_refine_ls_number_parameters 325
_refine_ls_number_reflns 4528
_refine_ls_number_restraints 0
_refine_ls_restrained_S_all 1.179
_refine_ls_R_factor_all 0.051
_refine_ls_R_factor_gt 0.038
_refine_ls_shift/su_max 0.001
_refine_ls_shift/su_mean 0.000
_refine_ls_structure_factor_coef Fsqd
_refine_ls_weighting_details 'calc w = 1/[\s^2^(Fo^2^)+(0.0618P)^2^] where P = (Fo^2^+2Fc^2^)/3'
_refine_ls_weighting_scheme calc
_refine_ls_wR_factor_gt 0.090
_refine_ls_wR_factor_ref 0.106
_reflns_number_gt 3945
_reflns_number_total 4528
_reflns_threshold_expression I>2\s(I)
_cod_data_source_file hb6259.cif
_cod_data_source_block I
_cod_depositor_comments
;
The following automatic conversions were performed:
'_symmetry_cell_setting' value 'Orthorhombic' changed to 'orthorhombic'
according to '/home/saulius/struct/CIF-dictionaries/cif_core.dic'
dictionary named 'cif_core.dic' version 2.4.1 from 2010-06-29.

Automatic conversion script
Id: cif_fix_enum 1527 2010-12-29 10:47:43Z saulius 

The following automatic conversions were performed:

'_symmetry_cell_setting' value 'Orthorhombic' changed to
'orthorhombic' according to
/home/saulius/struct/CIF-dictionaries/cif_core.dic dictionary named
'cif_core.dic' version 2.4.1 from 2010-06-29.

Automatic conversion script
Id: cif_fix_values 1715 2011-07-08 13:25:40Z adriana 
;
_cod_database_code 2206956
_cod_database_fobs_code 2206956

loop_
_symmetry_equiv_pos_as_xyz
'x, y, z'
'-x+1/2, -y, z+1/2'
'x+1/2, -y+1/2, -z'
'-x, y+1/2, -z+1/2'

loop_
_atom_site_label
_atom_site_fract_x
_atom_site_fract_y
_atom_site_fract_z
_atom_site_U_iso_or_equiv
_atom_site_adp_type
_atom_site_calc_flag
_atom_site_refinement_flags
_atom_site_occupancy
_atom_site_type_symbol
Mn 0.51711(5) 0.72570(4) 0.387056(19) 0.03921(14) Uani d . 1 Mn
O1 0.6373(2) 0.8878(2) 0.37049(9) 0.0466(6) Uani d . 1 O
O2 0.6163(2) 0.83497(19) 0.46816(10) 0.0469(5) Uani d . 1 O
O3 0.9331(2) 0.8778(2) 0.53924(10) 0.0474(6) Uani d . 1 O
O4 0.7556(3) 0.9371(2) 0.59944(10) 0.0562(7) Uani d . 1 O
N11 0.1215(3) 0.8881(3) 0.43417(13) 0.0539(8) Uani d . 1 N
H11 0.0612 0.9036 0.4633 0.065 Uiso calc R 1 H
N13 0.3171(3) 0.8235(2) 0.38927(13) 0.0460(6) Uani d . 1 N
N21 0.4436(3) 0.5595(3) 0.20920(13) 0.0542(8) Uani d . 1 N
H21 0.4001 0.5097 0.1882 0.065 Uiso calc R 1 H
N23 0.4995(3) 0.6668(2) 0.28923(11) 0.0477(6) Uani d . 1 N
N31 0.9542(3) 0.5962(3) 0.40759(14) 0.0528(7) Uani d . 1 N
H31 1.0446 0.6083 0.4104 0.063 Uiso calc R 1 H
N33 0.7229(3) 0.6293(2) 0.39332(14) 0.0449(6) Uani d . 1 N
C1 0.6533(3) 0.9048(3) 0.42852(14) 0.0378(7) Uani d . 1 C
C2 0.7174(3) 1.0094(3) 0.44882(16) 0.0444(8) Uani d . 1 C
H2 0.7054 1.0697 0.4229 0.053 Uiso calc R 1 H
C3 0.7912(4) 1.0231(3) 0.50160(16) 0.0468(8) Uani d . 1 C
H3 0.8253 1.0931 0.5093 0.056 Uiso calc R 1 H
C4 0.8255(3) 0.9379(3) 0.55029(14) 0.0411(7) Uani d . 1 C
C12 0.2448(4) 0.8362(3) 0.44091(15) 0.0481(8) Uani d . 1 C
H12 0.2771 0.8108 0.4794 0.058 Uiso calc R 1 H
C14 0.2542(5) 0.8828(4) 0.27967(17) 0.0693(12) Uani d . 1 C
H14 0.3359 0.8553 0.2604 0.083 Uiso calc R 1 H
C15 0.1490(6) 0.9362(6) 0.2458(2) 0.0995(19) Uani d . 1 C
H15 0.1608 0.9446 0.2028 0.119 Uiso calc R 1 H
C16 0.0274(5) 0.9772(6) 0.2738(2) 0.107(2) Uani d . 1 C
H16 -0.0406 1.0124 0.2493 0.129 Uiso calc R 1 H
C17 0.0044(4) 0.9673(4) 0.3368(2) 0.0813(14) Uani d . 1 C
H17 -0.0770 0.9957 0.3558 0.098 Uiso calc R 1 H
C18 0.1087(3) 0.9126(3) 0.37103(16) 0.0492(8) Uani d . 1 C
C19 0.2324(3) 0.8720(3) 0.34372(15) 0.0446(8) Uani d . 1 C
C22 0.4181(4) 0.5872(3) 0.26893(15) 0.0528(9) Uani d . 1 C
H22 0.3493 0.5531 0.2936 0.063 Uiso calc R 1 H
C24 0.6949(4) 0.7699(4) 0.23258(18) 0.0665(11) Uani d . 1 C
H24 0.7191 0.8154 0.2658 0.080 Uiso calc R 1 H
C25 0.7651(5) 0.7763(5) 0.1761(2) 0.0872(15) Uani d . 1 C
H25 0.8387 0.8266 0.1712 0.105 Uiso calc R 1 H
C26 0.7280(5) 0.7085(4) 0.12605(19) 0.0802(13) Uani d . 1 C
H26 0.7768 0.7159 0.0883 0.096 Uiso calc R 1 H
C27 0.6228(5) 0.6321(4) 0.13064(17) 0.0627(11) Uani d . 1 C
H27 0.5996 0.5867 0.0973 0.075 Uiso calc R 1 H
C28 0.5517(4) 0.6254(3) 0.18777(15) 0.0492(8) Uani d . 1 C
C29 0.5869(4) 0.6933(3) 0.23818(15) 0.0471(8) Uani d . 1 C
C32 0.8529(3) 0.6693(3) 0.39397(16) 0.0505(8) Uani d . 1 C
H32 0.8729 0.7422 0.3857 0.061 Uiso calc R 1 H
C34 0.6439(4) 0.4334(3) 0.4079(2) 0.0642(10) Uani d . 1 C
H34 0.5471 0.4456 0.4008 0.077 Uiso calc R 1 H
C35 0.6941(6) 0.3308(4) 0.4200(3) 0.0893(16) Uani d . 1 C
H35 0.6306 0.2725 0.4205 0.107 Uiso calc R 1 H
C36 0.8400(6) 0.3120(4) 0.4318(3) 0.0910(16) Uani d . 1 C
H36 0.8703 0.2416 0.4410 0.109 Uiso calc R 1 H
C37 0.9380(5) 0.3939(3) 0.4301(2) 0.0683(11) Uani d . 1 C
H37 1.0345 0.3810 0.4377 0.082 Uiso calc R 1 H
C38 0.8869(4) 0.4981(3) 0.41630(15) 0.0482(8) Uani d . 1 C
C39 0.7413(4) 0.5187(3) 0.40648(15) 0.0430(8) Uani d . 1 C

loop_
_atom_site_aniso_label
_atom_site_aniso_U_11
_atom_site_aniso_U_22
_atom_site_aniso_U_33
_atom_site_aniso_U_12
_atom_site_aniso_U_13
_atom_site_aniso_U_23
Mn 0.0426(2) 0.0406(2) 0.0345(2) -0.0008(2) 0.0000(2) -0.0006(2)
O1 0.0595(14) 0.0467(14) 0.0337(11) -0.0007(11) -0.0030(10) 0.0008(9)
O2 0.0548(13) 0.0442(13) 0.0417(12) -0.0031(11) -0.0060(11) 0.0057(11)
O3 0.0361(11) 0.0531(14) 0.0531(13) 0.0059(10) 0.0025(10) 0.0097(11)
O4 0.0525(13) 0.0746(19) 0.0414(13) 0.0087(13) -0.0007(11) -0.0056(12)
N11 0.0560(18) 0.060(2) 0.0452(15) 0.0069(15) 0.0137(14) 0.0057(14)
N13 0.0538(15) 0.0489(16) 0.0353(13) 0.0047(13) 0.0009(14) 0.0025(13)
N21 0.0587(17) 0.065(2) 0.0389(14) -0.0095(15) -0.0036(13) -0.0109(14)
N23 0.0483(15) 0.0573(17) 0.0375(12) -0.0028(16) 0.0025(13) -0.0051(12)
N31 0.0393(14) 0.0564(19) 0.0626(17) -0.0024(13) -0.0093(13) -0.0054(14)
N33 0.0433(14) 0.0432(16) 0.0482(15) -0.0007(12) 0.0014(13) -0.0033(13)
C1 0.0356(15) 0.0349(17) 0.0430(16) 0.0035(13) -0.0040(13) -0.0004(14)
C2 0.0497(18) 0.0356(18) 0.0480(18) 0.0033(15) -0.0080(15) 0.0046(14)
C3 0.0522(19) 0.0353(19) 0.0528(19) 0.0009(15) -0.0067(16) -0.0014(14)
C4 0.0374(16) 0.0435(19) 0.0425(17) -0.0044(14) -0.0065(14) -0.0049(14)
C12 0.058(2) 0.049(2) 0.0365(17) 0.0089(18) 0.0015(15) 0.0046(15)
C14 0.058(2) 0.106(4) 0.044(2) 0.006(2) 0.0014(18) 0.018(2)
C15 0.081(3) 0.164(6) 0.054(2) 0.015(4) -0.005(2) 0.038(3)
C16 0.068(3) 0.180(6) 0.075(3) 0.032(4) -0.008(3) 0.053(3)
C17 0.049(2) 0.115(4) 0.080(3) 0.019(3) 0.004(2) 0.030(3)
C18 0.0405(17) 0.059(2) 0.0478(19) -0.0011(16) 0.0022(14) 0.0126(16)
C19 0.0404(17) 0.056(2) 0.0377(16) -0.0072(16) -0.0001(14) 0.0054(15)
C22 0.0486(19) 0.069(3) 0.0407(17) -0.0110(18) 0.0002(15) -0.0006(17)
C24 0.082(3) 0.065(3) 0.053(2) -0.021(2) 0.0153(19) -0.013(2)
C25 0.097(3) 0.093(4) 0.072(3) -0.031(3) 0.025(3) -0.005(3)
C26 0.098(3) 0.091(4) 0.051(2) -0.011(3) 0.029(2) -0.005(2)
C27 0.077(3) 0.069(3) 0.0415(19) 0.000(2) 0.0056(18) -0.0066(17)
C28 0.054(2) 0.057(2) 0.0363(16) 0.0047(17) -0.0046(15) -0.0025(15)
C29 0.055(2) 0.047(2) 0.0393(17) 0.0027(16) 0.0049(15) -0.0039(14)
C32 0.0503(18) 0.0440(19) 0.057(2) -0.0044(15) -0.0020(17) 0.0040(17)
C34 0.054(2) 0.049(2) 0.089(3) -0.0059(18) 0.012(2) -0.014(2)
C35 0.084(3) 0.047(3) 0.137(5) -0.007(2) 0.022(3) -0.002(3)
C36 0.102(4) 0.052(3) 0.119(4) 0.008(3) 0.012(3) 0.018(3)
C37 0.068(2) 0.061(3) 0.076(3) 0.016(2) -0.008(2) 0.004(2)
C38 0.058(2) 0.048(2) 0.0382(16) 0.0073(17) -0.0035(15) -0.0035(15)
C39 0.0472(17) 0.0431(19) 0.0385(16) 0.0006(15) 0.0037(14) -0.0075(14)

loop_
_atom_type_symbol
_atom_type_description
_atom_type_scat_dispersion_real
_atom_type_scat_dispersion_imag
_atom_type_scat_source
C C 0.0033 0.0016 'International Tables Vol C Tables 4.2.6.8 and 6.1.1.4'
H H 0.0000 0.0000 'International Tables Vol C Tables 4.2.6.8 and 6.1.1.4'
N N 0.0061 0.0033 'International Tables Vol C Tables 4.2.6.8 and 6.1.1.4'
O O 0.0106 0.0060 'International Tables Vol C Tables 4.2.6.8 and 6.1.1.4'
Mn Mn 0.3368 0.7283 'International Tables Vol C Tables 4.2.6.8 and 6.1.1.4'

loop_
_geom_angle_atom_site_label_1
_geom_angle_atom_site_label_2
_geom_angle_atom_site_label_3
_geom_angle_site_symmetry_1
_geom_angle_site_symmetry_3
_geom_angle
_geom_angle_publ_flag
O3 Mn N23 3_466 . 117.82(10) ?
O3 Mn N13 3_466 . 89.76(10) ?
N23 Mn N13 . . 97.68(10) ?
O3 Mn N33 3_466 . 87.67(10) ?
N23 Mn N33 . . 87.06(11) ?
N13 Mn N33 . . 175.25(11) ?
O3 Mn O1 3_466 . 142.22(8) ?
N23 Mn O1 . . 99.91(9) ?
N13 Mn O1 . . 87.02(10) ?
N33 Mn O1 . . 92.58(9) ?
O3 Mn O2 3_466 . 86.66(8) ?
N23 Mn O2 . . 154.04(9) ?
N13 Mn O2 . . 90.48(9) ?
N33 Mn O2 . . 85.38(9) ?
O1 Mn O2 . . 55.76(7) ?
C1 O1 Mn . . 92.84(19) y
C1 O2 Mn . . 90.02(18) y
C4 O3 Mn . 3_566 119.5(2) y
C12 N11 C18 . . 106.6(3) ?
C12 N11 H11 . . 126.7 ?
C18 N11 H11 . . 126.7 ?
C12 N13 C19 . . 104.3(3) ?
C12 N13 Mn . . 121.3(2) ?
C19 N13 Mn . . 134.1(2) ?
C22 N21 C28 . . 107.4(3) ?
C22 N21 H21 . . 126.3 ?
C28 N21 H21 . . 126.3 ?
C22 N23 C29 . . 104.7(3) ?
C22 N23 Mn . . 126.7(2) ?
C29 N23 Mn . . 127.9(2) ?
C32 N31 C38 . . 107.1(3) ?
C32 N31 H31 . . 126.5 ?
C38 N31 H31 . . 126.5 ?
C32 N33 C39 . . 104.4(3) ?
C32 N33 Mn . . 126.4(2) ?
C39 N33 Mn . . 128.6(2) ?
O2 C1 O1 . . 121.1(3) ?
O2 C1 C2 . . 120.4(3) ?
O1 C1 C2 . . 118.5(3) ?
C3 C2 C1 . . 124.5(3) ?
C3 C2 H2 . . 117.7 ?
C1 C2 H2 . . 117.7 ?
C2 C3 C4 . . 127.3(3) ?
C2 C3 H3 . . 116.3 ?
C4 C3 H3 . . 116.3 ?
O4 C4 O3 . . 124.9(3) ?
O4 C4 C3 . . 118.6(3) ?
O3 C4 C3 . . 116.3(3) ?
N13 C12 N11 . . 114.6(3) ?
N13 C12 H12 . . 122.7 ?
N11 C12 H12 . . 122.7 ?
C15 C14 C19 . . 117.1(4) ?
C15 C14 H14 . . 121.5 ?
C19 C14 H14 . . 121.5 ?
C16 C15 C14 . . 122.0(4) ?
C16 C15 H15 . . 119.0 ?
C14 C15 H15 . . 119.0 ?
C17 C16 C15 . . 121.6(4) ?
C17 C16 H16 . . 119.2 ?
C15 C16 H16 . . 119.2 ?
C16 C17 C18 . . 116.7(4) ?
C16 C17 H17 . . 121.6 ?
C18 C17 H17 . . 121.6 ?
N11 C18 C19 . . 105.0(3) ?
N11 C18 C17 . . 132.6(4) ?
C19 C18 C17 . . 122.4(3) ?
C18 C19 N13 . . 109.5(3) ?
C18 C19 C14 . . 120.1(3) ?
N13 C19 C14 . . 130.3(3) ?
N23 C22 N21 . . 113.5(3) ?
N23 C22 H22 . . 123.2 ?
N21 C22 H22 . . 123.2 ?
C25 C24 C29 . . 117.5(4) ?
C25 C24 H24 . . 121.2 ?
C29 C24 H24 . . 121.2 ?
C24 C25 C26 . . 121.3(4) ?
C24 C25 H25 . . 119.4 ?
C26 C25 H25 . . 119.4 ?
C27 C26 C25 . . 122.2(4) ?
C27 C26 H26 . . 118.9 ?
C25 C26 H26 . . 118.9 ?
C26 C27 C28 . . 116.7(4) ?
C26 C27 H27 . . 121.7 ?
C28 C27 H27 . . 121.7 ?
N21 C28 C27 . . 132.8(3) ?
N21 C28 C29 . . 105.5(3) ?
C27 C28 C29 . . 121.8(4) ?
C24 C29 N23 . . 130.6(3) ?
C24 C29 C28 . . 120.6(3) ?
N23 C29 C28 . . 108.9(3) ?
N33 C32 N31 . . 114.1(3) ?
N33 C32 H32 . . 123.0 ?
N31 C32 H32 . . 123.0 ?
C35 C34 C39 . . 118.2(4) ?
C35 C34 H34 . . 120.9 ?
C39 C34 H34 . . 120.9 ?
C34 C35 C36 . . 121.2(5) ?
C34 C35 H35 . . 119.4 ?
C36 C35 H35 . . 119.4 ?
C37 C36 C35 . . 121.9(4) ?
C37 C36 H36 . . 119.1 ?
C35 C36 H36 . . 119.1 ?
C36 C37 C38 . . 116.8(4) ?
C36 C37 H37 . . 121.6 ?
C38 C37 H37 . . 121.6 ?
N31 C38 C37 . . 132.5(4) ?
N31 C38 C39 . . 105.5(3) ?
C37 C38 C39 . . 122.0(4) ?
C34 C39 N33 . . 131.1(3) ?
C34 C39 C38 . . 119.9(3) ?
N33 C39 C38 . . 109.0(3) ?

loop_
_geom_bond_atom_site_label_1
_geom_bond_atom_site_label_2
_geom_bond_site_symmetry_2
_geom_bond_distance
_geom_bond_publ_flag
Mn O1 . 2.310(2) y
Mn O2 . 2.378(2) y
Mn O3 3_466 2.169(2) y
Mn N13 . 2.221(3) y
Mn N23 . 2.217(2) y
Mn N33 . 2.261(3) y
O1 C1 . 1.266(4) ?
O2 C1 . 1.253(4) ?
O3 C4 . 1.269(4) ?
O4 C4 . 1.237(4) ?
N11 C12 . 1.324(5) ?
N11 C18 . 1.387(4) ?
N11 H11 . 0.8600 ?
N13 C12 . 1.303(4) ?
N13 C19 . 1.388(4) ?
N21 C22 . 1.341(4) ?
N21 C28 . 1.372(5) ?
N21 H21 . 0.8600 ?
N23 C22 . 1.311(5) ?
N23 C29 . 1.400(4) ?
N31 C32 . 1.336(5) ?
N31 C38 . 1.369(5) ?
N31 H31 . 0.8600 ?
N33 C32 . 1.310(4) ?
N33 C39 . 1.395(4) ?
C1 C2 . 1.480(5) ?
C2 C3 . 1.332(5) ?
C2 H2 . 0.9300 ?
C3 C4 . 1.509(5) ?
C3 H3 . 0.9300 ?
C12 H12 . 0.9300 ?
C14 C15 . 1.385(6) ?
C14 C19 . 1.389(5) ?
C14 H14 . 0.9300 ?
C15 C16 . 1.380(7) ?
C15 H15 . 0.9300 ?
C16 C17 . 1.367(6) ?
C16 H16 . 0.9300 ?
C17 C18 . 1.391(5) ?
C17 H17 . 0.9300 ?
C18 C19 . 1.388(5) ?
C22 H22 . 0.9300 ?
C24 C25 . 1.375(5) ?
C24 C29 . 1.385(5) ?
C24 H24 . 0.9300 ?
C25 C26 . 1.397(6) ?
C25 H25 . 0.9300 ?
C26 C27 . 1.362(6) ?
C26 H26 . 0.9300 ?
C27 C28 . 1.392(5) ?
C27 H27 . 0.9300 ?
C28 C29 . 1.400(5) ?
C32 H32 . 0.9300 ?
C34 C35 . 1.366(6) ?
C34 C39 . 1.387(5) ?
C34 H34 . 0.9300 ?
C35 C36 . 1.405(7) ?
C35 H35 . 0.9300 ?
C36 C37 . 1.359(7) ?
C36 H36 . 0.9300 ?
C37 C38 . 1.396(5) ?
C37 H37 . 0.9300 ?
C38 C39 . 1.400(5) ?

loop_
_geom_hbond_atom_site_label_D
_geom_hbond_atom_site_label_H
_geom_hbond_atom_site_label_A
_geom_hbond_site_symmetry_A
_geom_hbond_distance_DH
_geom_hbond_distance_HA
_geom_hbond_distance_DA
_geom_hbond_angle_DHA
_geom_hbond_publ_flag
N11 H11 O3 1_455 0.86 2.04 2.855(3) 158 y
N21 H21 O1 4_645 0.86 1.98 2.811(4) 162 y
N31 H31 O4 3_566 0.86 2.06 2.850(4) 152 y
